data_8105707
loop_
_publ_author_name
'Zhuo, Xin'

_publ_section_title
;
 Crystal structure of
 catena-poly[(\m2-1,1&#x2032;-(biphenyl-4,4&#x2032;-diyl)bis(1H-imidazol)-\k2
 N:N&#x2032;)-bis(4-bromobenzoate-\k1 O)cobalt(II)], C32H22Br2CoN4O4
;
_journal_issue 3
_journal_name_full 'Zeitschrift f\"ur Kristallographie - New Crystal Structures'
_journal_page_first 399
_journal_page_last 401
_journal_paper_doi 10.1515/ncrs-2022-0035
_journal_volume 237
_journal_year 2022
_chemical_formula_moiety 'C32 H22 Br2 Co N4 O4'
_chemical_formula_sum 'C32 H22 Br2 Co N4 O4'
_chemical_formula_weight 745.28
_space_group_crystal_system monoclinic
_space_group_IT_number 14
_space_group_name_Hall '-P 2ybc'
_space_group_name_H-M_alt 'P 1 21/c 1'
_atom_sites_solution_hydrogens geom
_cell_angle_alpha 90
_cell_angle_beta 97.491(3)
_cell_angle_gamma 90
_cell_formula_units_Z 4
_cell_length_a 6.5529(11)
_cell_length_b 24.375(4)
_cell_length_c 18.379(3)
_cell_measurement_reflns_used 2686
_cell_measurement_temperature 296(2)
_cell_measurement_theta_max 20.89
_cell_measurement_theta_min 2.24
_cell_volume 2910.6(8)
_computing_cell_refinement 'APEX2-2008 [1]'
_computing_data_collection 'APEX2-2008 [1]'
_computing_data_reduction 'SAINT- 2008 [1]'
_computing_molecular_graphics 'SHELXTL [2]'
_computing_publication_material 'SHELXTL [2]'
_computing_structure_refinement 'SHELXL-2018/3 [2]'
_computing_structure_solution 'Bruker SHELXTL [2]'
_diffrn_ambient_temperature 296(2)
_diffrn_measured_fraction_theta_full 1.000
_diffrn_measured_fraction_theta_max 1.000
_diffrn_measurement_device_type 'Bruker APEX-II CCD'
_diffrn_measurement_method '\f and \w scans'
_diffrn_radiation_type MoK\a
_diffrn_radiation_wavelength 0.71073
_diffrn_reflns_av_R_equivalents 0.0466
_diffrn_reflns_av_unetI/netI 0.0589
_diffrn_reflns_Laue_measured_fraction_full 1.000
_diffrn_reflns_Laue_measured_fraction_max 1.000
_diffrn_reflns_limit_h_max 7
_diffrn_reflns_limit_h_min -7
_diffrn_reflns_limit_k_max 28
_diffrn_reflns_limit_k_min -25
_diffrn_reflns_limit_l_max 21
_diffrn_reflns_limit_l_min -20
_diffrn_reflns_number 14779
_diffrn_reflns_point_group_measured_fraction_full 1.000
_diffrn_reflns_point_group_measured_fraction_max 1.000
_diffrn_reflns_theta_full 25.000
_diffrn_reflns_theta_max 25.000
_diffrn_reflns_theta_min 1.395
_diffrn_source 'fine-focus sealed tube'
_exptl_absorpt_coefficient_mu 3.381
_exptl_absorpt_correction_T_max 0.551
_exptl_absorpt_correction_T_min 0.485
_exptl_absorpt_correction_type multi-scan
_exptl_absorpt_process_details 'SADABS; Bruker, 2008 [1]'
_exptl_crystal_colour purple
_exptl_crystal_density_diffrn 1.701
_exptl_crystal_density_method 'not measured'
_exptl_crystal_description block
_exptl_crystal_F_000 1484
_exptl_crystal_size_max 0.250
_exptl_crystal_size_mid 0.230
_exptl_crystal_size_min 0.200
_refine_diff_density_max 0.582
_refine_diff_density_min -0.718
_refine_diff_density_rms 0.098
_refine_ls_extinction_coef .
_refine_ls_extinction_method none
_refine_ls_goodness_of_fit_ref 1.033
_refine_ls_hydrogen_treatment constr
_refine_ls_matrix_type full
_refine_ls_number_parameters 388
_refine_ls_number_reflns 5119
_refine_ls_number_restraints 0
_refine_ls_restrained_S_all 1.033
_refine_ls_R_factor_all 0.0743
_refine_ls_R_factor_gt 0.0404
_refine_ls_shift/su_max 0.001
_refine_ls_shift/su_mean 0.000
_refine_ls_structure_factor_coef Fsqd
_refine_ls_weighting_details 'w=1/[\s^2^(Fo^2^)+(0.0680P)^2^+0.1200P] where P=(Fo^2^+2Fc^2^)/3'
_refine_ls_weighting_scheme calc
_refine_ls_wR_factor_gt 0.0970
_refine_ls_wR_factor_ref 0.1268
_reflns_Friedel_coverage 0.000
_reflns_Friedel_fraction_full .
_reflns_Friedel_fraction_max .
_reflns_number_gt 3545
_reflns_number_total 5119
_reflns_threshold_expression 'I > 2\s(I)'
_cod_data_source_file suppl_j_ncrs-2022-0035_suppl.cif
_cod_data_source_block 1
_cod_original_sg_symbol_H-M 'P 21/c'
_cod_database_code 8105707
_shelx_space_group_comment
; 
The symmetry employed for this shelxl refinement is uniquely defined 
by the following loop, which should always be used as a source of 
symmetry information in preference to the above space-group names. 
They are only intended as comments. 
;
_shelx_estimated_absorpt_t_min 0.485
_shelx_estimated_absorpt_t_max 0.551

loop_
_space_group_symop_operation_xyz
'x, y, z'
'-x, y+1/2, -z+1/2'
'-x, -y, -z'
'x, -y-1/2, z-1/2'

loop_
_atom_site_label
_atom_site_type_symbol
_atom_site_fract_x
_atom_site_fract_y
_atom_site_fract_z
_atom_site_U_iso_or_equiv
_atom_site_adp_type
_atom_site_occupancy
_atom_site_site_symmetry_order
_atom_site_calc_flag
_atom_site_refinement_flags_posn
_atom_site_refinement_flags_adp
_atom_site_refinement_flags_occupancy
_atom_site_disorder_assembly
_atom_site_disorder_group
Br1 Br -0.04722(13) 0.44795(3) -0.11975(3) 0.0748(3) Uani 1 1 d . . . . .
Br2 Br -0.26590(9) 0.21135(2) 0.58923(3) 0.0523(2) Uani 1 1 d . . . . .
C1 C 0.4254(8) 0.3956(2) 0.1840(3) 0.0388(13) Uani 1 1 d . . . . .
C2 C 0.3095(8) 0.40888(18) 0.1106(3) 0.0323(11) Uani 1 1 d . . . . .
C3 C 0.0996(8) 0.4024(2) 0.0975(3) 0.0411(13) Uani 1 1 d . . . . .
H3 H 0.028120 0.390337 0.134969 0.049 Uiso 1 1 calc R U . . .
C4 C -0.0070(9) 0.4139(2) 0.0285(3) 0.0496(15) Uani 1 1 d . . . . .
H4 H -0.148761 0.408910 0.019628 0.060 Uiso 1 1 calc R U . . .
C5 C 0.0986(10) 0.4325(2) -0.0263(3) 0.0500(15) Uani 1 1 d . . . . .
C6 C 0.3077(10) 0.4406(2) -0.0140(3) 0.0576(16) Uani 1 1 d . . . . .
H6 H 0.378197 0.453931 -0.050991 0.069 Uiso 1 1 calc R U . . .
C7 C 0.4124(9) 0.4282(2) 0.0553(3) 0.0521(15) Uani 1 1 d . . . . .
H7 H 0.554190 0.433178 0.064050 0.062 Uiso 1 1 calc R U . . .
C8 C 0.2672(7) 0.36459(19) 0.4252(3) 0.0293(11) Uani 1 1 d . . . . .
C9 C 0.1421(7) 0.32758(18) 0.4671(2) 0.0263(10) Uani 1 1 d . . . . .
C10 C 0.2090(7) 0.27521(18) 0.4883(3) 0.0318(11) Uani 1 1 d . . . . .
H10 H 0.335891 0.263137 0.477065 0.038 Uiso 1 1 calc R U . . .
C11 C 0.0930(8) 0.2409(2) 0.5253(3) 0.0372(12) Uani 1 1 d . . . . .
H11 H 0.141683 0.206377 0.540634 0.045 Uiso 1 1 calc R U . . .
C12 C -0.0995(8) 0.2588(2) 0.5395(3) 0.0349(12) Uani 1 1 d . . . . .
C13 C -0.1713(7) 0.31044(19) 0.5183(2) 0.0327(11) Uani 1 1 d . . . . .
H13 H -0.300445 0.322073 0.527744 0.039 Uiso 1 1 calc R U . . .
C14 C -0.0482(7) 0.34428(19) 0.4830(2) 0.0301(11) Uani 1 1 d . . . . .
H14 H -0.094522 0.379341 0.469416 0.036 Uiso 1 1 calc R U . . .
C15 C 0.9204(7) 0.29608(18) 0.2901(2) 0.0282(11) Uani 1 1 d . . . . .
H15 H 0.992174 0.321479 0.265502 0.034 Uiso 1 1 calc R U . . .
C16 C 0.6920(7) 0.25802(18) 0.3478(3) 0.0323(11) Uani 1 1 d . . . . .
H16 H 0.574231 0.253015 0.370306 0.039 Uiso 1 1 calc R U . . .
C17 C 0.8356(7) 0.21942(18) 0.3425(3) 0.0331(11) Uani 1 1 d . . . . .
H17 H 0.836226 0.183664 0.360221 0.040 Uiso 1 1 calc R U . . .
C18 C 1.1569(7) 0.21489(18) 0.2843(3) 0.0278(11) Uani 1 1 d . . . . .
C19 C 1.2334(7) 0.22701(19) 0.2198(3) 0.0317(11) Uani 1 1 d . . . . .
H19 H 1.183683 0.257015 0.191692 0.038 Uiso 1 1 calc R U . . .
C20 C 1.3849(7) 0.19405(19) 0.1975(3) 0.0337(11) Uani 1 1 d . . . . .
H20 H 1.437829 0.202712 0.154409 0.040 Uiso 1 1 calc R U . . .
C21 C 1.4603(7) 0.14880(18) 0.2370(2) 0.0276(10) Uani 1 1 d . . . . .
C22 C 1.3848(7) 0.13839(18) 0.3034(3) 0.0336(11) Uani 1 1 d . . . . .
H22 H 1.435020 0.108588 0.331878 0.040 Uiso 1 1 calc R U . . .
C23 C 1.2369(7) 0.17171(18) 0.3272(3) 0.0315(11) Uani 1 1 d . . . . .
H23 H 1.191254 0.165033 0.372245 0.038 Uiso 1 1 calc R U . . .
C24 C 1.6195(7) 0.11214(18) 0.2124(2) 0.0273(10) Uani 1 1 d . . . . .
C25 C 1.7839(7) 0.13342(18) 0.1814(3) 0.0305(11) Uani 1 1 d . . . . .
H25 H 1.793263 0.171181 0.175427 0.037 Uiso 1 1 calc R U . . .
C26 C 1.9340(7) 0.10017(18) 0.1593(3) 0.0345(12) Uani 1 1 d . . . . .
H26 H 2.044677 0.115400 0.139481 0.041 Uiso 1 1 calc R U . . .
C27 C 1.9188(7) 0.04376(18) 0.1668(2) 0.0273(10) Uani 1 1 d . . . . .
C28 C 1.7549(7) 0.02150(19) 0.1961(3) 0.0346(12) Uani 1 1 d . . . . .
H28 H 1.743202 -0.016368 0.200235 0.042 Uiso 1 1 calc R U . . .
C29 C 1.6078(7) 0.05532(18) 0.2195(3) 0.0322(11) Uani 1 1 d . . . . .
H29 H 1.499081 0.039995 0.240290 0.039 Uiso 1 1 calc R U . . .
C30 C 2.1511(7) -0.03533(18) 0.1812(3) 0.0306(11) Uani 1 1 d . . . . .
H30 H 2.106454 -0.048207 0.224038 0.037 Uiso 1 1 calc R U . . .
C31 C 2.1788(7) 0.01502(19) 0.0851(3) 0.0322(11) Uani 1 1 d . . . . .
H31 H 2.160369 0.042525 0.049762 0.039 Uiso 1 1 calc R U . . .
C32 C 2.3133(7) -0.02731(18) 0.0878(3) 0.0319(11) Uani 1 1 d . . . . .
H32 H 2.403014 -0.034063 0.053563 0.038 Uiso 1 1 calc R U . . .
Co1 Co 0.55196(9) 0.37176(2) 0.31765(3) 0.02741(18) Uani 1 1 d . . . . .
N1 N 0.7435(6) 0.30611(15) 0.3151(2) 0.0277(9) Uani 1 1 d . . . . .
N2 N 0.9829(6) 0.24381(15) 0.3053(2) 0.0280(9) Uani 1 1 d . . . . .
N3 N 2.0757(6) 0.00929(14) 0.1445(2) 0.0278(9) Uani 1 1 d . . . . .
N4 N 2.2970(6) -0.05869(14) 0.1486(2) 0.0287(9) Uani 1 1 d . . . . .
O1 O 0.3236(5) 0.38113(14) 0.23528(19) 0.0429(9) Uani 1 1 d . . . . .
O2 O 0.6156(6) 0.39836(15) 0.1940(2) 0.0506(10) Uani 1 1 d . . . . .
O3 O 0.4103(5) 0.34085(13) 0.39622(19) 0.0399(9) Uani 1 1 d . . . . .
O4 O 0.2285(6) 0.41350(14) 0.4202(2) 0.0553(11) Uani 1 1 d . . . . .

loop_
_atom_site_aniso_label
_atom_site_aniso_U_11
_atom_site_aniso_U_22
_atom_site_aniso_U_33
_atom_site_aniso_U_23
_atom_site_aniso_U_13
_atom_site_aniso_U_12
Br1 0.1119(6) 0.0569(4) 0.0470(4) -0.0072(3) -0.0218(4) 0.0310(4)
Br2 0.0474(4) 0.0481(3) 0.0663(4) 0.0145(3) 0.0256(3) -0.0029(3)
C1 0.041(3) 0.030(3) 0.043(3) -0.008(2) -0.003(3) 0.006(2)
C2 0.035(3) 0.028(3) 0.034(3) -0.006(2) 0.002(2) 0.001(2)
C3 0.042(3) 0.038(3) 0.042(3) 0.001(2) 0.000(3) -0.001(3)
C4 0.040(3) 0.046(3) 0.060(4) -0.002(3) -0.005(3) 0.007(3)
C5 0.064(4) 0.034(3) 0.047(4) -0.010(3) -0.012(3) 0.013(3)
C6 0.065(5) 0.068(4) 0.041(4) 0.002(3) 0.013(3) 0.002(3)
C7 0.036(3) 0.074(4) 0.047(4) 0.000(3) 0.005(3) 0.000(3)
C8 0.025(3) 0.031(3) 0.032(3) 0.006(2) 0.004(2) 0.000(2)
C9 0.027(3) 0.030(2) 0.021(2) 0.003(2) 0.000(2) 0.003(2)
C10 0.024(3) 0.037(3) 0.036(3) 0.004(2) 0.009(2) 0.006(2)
C11 0.041(3) 0.032(3) 0.040(3) 0.010(2) 0.011(2) 0.005(2)
C12 0.035(3) 0.038(3) 0.032(3) 0.001(2) 0.007(2) -0.001(2)
C13 0.031(3) 0.042(3) 0.026(3) -0.001(2) 0.008(2) 0.005(2)
C14 0.030(3) 0.033(3) 0.027(3) 0.005(2) 0.004(2) 0.004(2)
C15 0.028(3) 0.031(3) 0.026(3) 0.003(2) 0.003(2) -0.002(2)
C16 0.031(3) 0.030(3) 0.038(3) -0.001(2) 0.016(2) -0.004(2)
C17 0.033(3) 0.027(3) 0.040(3) 0.002(2) 0.009(2) -0.005(2)
C18 0.021(2) 0.029(3) 0.034(3) -0.008(2) 0.005(2) -0.001(2)
C19 0.031(3) 0.032(3) 0.033(3) 0.006(2) 0.005(2) 0.007(2)
C20 0.034(3) 0.038(3) 0.031(3) 0.000(2) 0.010(2) 0.002(2)
C21 0.026(3) 0.027(2) 0.030(3) -0.004(2) 0.005(2) -0.001(2)
C22 0.032(3) 0.027(3) 0.041(3) 0.005(2) 0.004(2) 0.004(2)
C23 0.028(3) 0.033(3) 0.034(3) 0.003(2) 0.009(2) 0.003(2)
C24 0.022(2) 0.029(3) 0.029(3) -0.005(2) 0.000(2) 0.001(2)
C25 0.032(3) 0.022(2) 0.038(3) 0.003(2) 0.006(2) 0.003(2)
C26 0.029(3) 0.032(3) 0.043(3) 0.001(2) 0.009(2) 0.002(2)
C27 0.024(3) 0.029(3) 0.029(3) -0.001(2) 0.003(2) 0.005(2)
C28 0.033(3) 0.023(2) 0.048(3) -0.004(2) 0.004(2) -0.002(2)
C29 0.025(3) 0.028(3) 0.047(3) -0.001(2) 0.013(2) -0.006(2)
C30 0.029(3) 0.032(3) 0.032(3) 0.001(2) 0.005(2) -0.001(2)
C31 0.032(3) 0.032(3) 0.034(3) 0.005(2) 0.007(2) 0.003(2)
C32 0.029(3) 0.032(3) 0.036(3) 0.004(2) 0.010(2) -0.001(2)
Co1 0.0231(3) 0.0251(3) 0.0347(4) -0.0001(3) 0.0064(3) -0.0006(3)
N1 0.027(2) 0.028(2) 0.028(2) -0.0030(17) 0.0049(17) 0.0028(17)
N2 0.027(2) 0.026(2) 0.031(2) -0.0002(17) 0.0054(17) 0.0021(17)
N3 0.025(2) 0.025(2) 0.033(2) 0.0026(17) 0.0045(17) 0.0064(17)
N4 0.026(2) 0.022(2) 0.038(2) -0.0050(18) 0.0048(18) 0.0005(17)
O1 0.040(2) 0.047(2) 0.039(2) 0.0048(17) -0.0005(17) -0.0012(17)
O2 0.034(2) 0.068(3) 0.048(2) -0.004(2) -0.0023(18) 0.004(2)
O3 0.037(2) 0.0370(19) 0.050(2) 0.0084(16) 0.0218(17) 0.0036(16)
O4 0.048(2) 0.032(2) 0.091(3) 0.013(2) 0.031(2) 0.0039(18)

loop_
_atom_type_symbol
_atom_type_description
_atom_type_scat_dispersion_real
_atom_type_scat_dispersion_imag
_atom_type_scat_source
C C 0.0033 0.0016 'International Tables Vol C Tables 4.2.6.8 and 6.1.1.4'
H H 0.0000 0.0000 'International Tables Vol C Tables 4.2.6.8 and 6.1.1.4'
Br Br -0.2901 2.4595 'International Tables Vol C Tables 4.2.6.8 and 6.1.1.4'
Co Co 0.3494 0.9721 'International Tables Vol C Tables 4.2.6.8 and 6.1.1.4'
N N 0.0061 0.0033 'International Tables Vol C Tables 4.2.6.8 and 6.1.1.4'
O O 0.0106 0.0060 'International Tables Vol C Tables 4.2.6.8 and 6.1.1.4'

loop_
_geom_angle_atom_site_label_1
_geom_angle_atom_site_label_2
_geom_angle_atom_site_label_3
_geom_angle
_geom_angle_site_symmetry_1
_geom_angle_site_symmetry_3
O2 C1 O1 121.3(5) . .
O2 C1 C2 120.4(5) . .
O1 C1 C2 118.3(5) . .
C3 C2 C7 119.1(5) . .
C3 C2 C1 120.9(5) . .
C7 C2 C1 120.1(5) . .
C2 C3 C4 120.5(5) . .
C2 C3 H3 119.7 . .
C4 C3 H3 119.7 . .
C5 C4 C3 119.6(5) . .
C5 C4 H4 120.2 . .
C3 C4 H4 120.2 . .
C4 C5 C6 121.0(5) . .
C4 C5 Br1 119.3(5) . .
C6 C5 Br1 119.7(5) . .
C5 C6 C7 118.7(6) . .
C5 C6 H6 120.6 . .
C7 C6 H6 120.6 . .
C2 C7 C6 121.2(6) . .
C2 C7 H7 119.4 . .
C6 C7 H7 119.4 . .
O4 C8 O3 124.7(4) . .
O4 C8 C9 120.3(4) . .
O3 C8 C9 115.0(4) . .
C14 C9 C10 118.2(4) . .
C14 C9 C8 120.1(4) . .
C10 C9 C8 121.6(4) . .
C11 C10 C9 121.7(4) . .
C11 C10 H10 119.2 . .
C9 C10 H10 119.2 . .
C10 C11 C12 118.5(4) . .
C10 C11 H11 120.8 . .
C12 C11 H11 120.8 . .
C13 C12 C11 121.1(4) . .
C13 C12 Br2 119.6(4) . .
C11 C12 Br2 119.3(4) . .
C14 C13 C12 118.7(4) . .
C14 C13 H13 120.6 . .
C12 C13 H13 120.6 . .
C13 C14 C9 121.7(4) . .
C13 C14 H14 119.1 . .
C9 C14 H14 119.1 . .
N1 C15 N2 110.9(4) . .
N1 C15 H15 124.6 . .
N2 C15 H15 124.6 . .
C17 C16 N1 110.5(4) . .
C17 C16 H16 124.7 . .
N1 C16 H16 124.7 . .
C16 C17 N2 105.9(4) . .
C16 C17 H17 127.0 . .
N2 C17 H17 127.0 . .
C23 C18 C19 120.1(4) . .
C23 C18 N2 118.5(4) . .
C19 C18 N2 121.1(4) . .
C18 C19 C20 119.2(4) . .
C18 C19 H19 120.4 . .
C20 C19 H19 120.4 . .
C21 C20 C19 122.2(4) . .
C21 C20 H20 118.9 . .
C19 C20 H20 118.9 . .
C20 C21 C22 117.5(4) . .
C20 C21 C24 122.6(4) . .
C22 C21 C24 119.9(4) . .
C23 C22 C21 120.9(4) . .
C23 C22 H22 119.6 . .
C21 C22 H22 119.6 . .
C18 C23 C22 119.9(4) . .
C18 C23 H23 120.0 . .
C22 C23 H23 120.0 . .
C25 C24 C29 117.8(4) . .
C25 C24 C21 121.0(4) . .
C29 C24 C21 121.2(4) . .
C26 C25 C24 121.7(4) . .
C26 C25 H25 119.1 . .
C24 C25 H25 119.1 . .
C25 C26 C27 119.4(4) . .
C25 C26 H26 120.3 . .
C27 C26 H26 120.3 . .
C28 C27 C26 120.0(4) . .
C28 C27 N3 120.6(4) . .
C26 C27 N3 119.4(4) . .
C27 C28 C29 120.0(4) . .
C27 C28 H28 120.0 . .
C29 C28 H28 120.0 . .
C28 C29 C24 121.1(4) . .
C28 C29 H29 119.5 . .
C24 C29 H29 119.5 . .
N4 C30 N3 111.3(4) . .
N4 C30 H30 124.3 . .
N3 C30 H30 124.3 . .
C32 C31 N3 106.3(4) . .
C32 C31 H31 126.9 . .
N3 C31 H31 126.9 . .
C31 C32 N4 109.6(4) . .
C31 C32 H32 125.2 . .
N4 C32 H32 125.2 . .
O3 Co1 O1 102.80(15) . .
O3 Co1 N4 110.85(15) . 2_855
O1 Co1 N4 115.16(14) . 2_855
O3 Co1 N1 93.83(14) . .
O1 Co1 N1 118.37(14) . .
N4 Co1 N1 112.81(15) 2_855 .
C15 N1 C16 105.6(4) . .
C15 N1 Co1 136.2(3) . .
C16 N1 Co1 118.1(3) . .
C15 N2 C17 107.0(4) . .
C15 N2 C18 129.4(4) . .
C17 N2 C18 123.4(4) . .
C30 N3 C31 107.3(4) . .
C30 N3 C27 124.4(4) . .
C31 N3 C27 128.3(4) . .
C30 N4 C32 105.5(4) . .
C30 N4 Co1 125.3(3) . 2_845
C32 N4 Co1 129.2(3) . 2_845
C1 O1 Co1 100.3(3) . .
C8 O3 Co1 125.2(3) . .

loop_
_geom_bond_atom_site_label_1
_geom_bond_atom_site_label_2
_geom_bond_distance
_geom_bond_site_symmetry_2
Br1 C5 1.892(6) .
Br2 C12 1.903(5) .
C1 O2 1.237(6) .
C1 O1 1.274(6) .
C1 C2 1.495(7) .
C2 C3 1.374(7) .
C2 C7 1.375(7) .
C3 C4 1.395(7) .
C3 H3 0.9300 .
C4 C5 1.370(8) .
C4 H4 0.9300 .
C5 C6 1.373(8) .
C6 C7 1.397(8) .
C6 H6 0.9300 .
C7 H7 0.9300 .
C8 O4 1.220(5) .
C8 O3 1.276(5) .
C8 C9 1.498(6) .
C9 C14 1.379(6) .
C9 C10 1.389(6) .
C10 C11 1.370(6) .
C10 H10 0.9300 .
C11 C12 1.392(7) .
C11 H11 0.9300 .
C12 C13 1.381(7) .
C13 C14 1.374(6) .
C13 H13 0.9300 .
C14 H14 0.9300 .
C15 N1 1.324(5) .
C15 N2 1.356(5) .
C15 H15 0.9300 .
C16 C17 1.343(6) .
C16 N1 1.379(6) .
C16 H16 0.9300 .
C17 N2 1.388(6) .
C17 H17 0.9300 .
C18 C23 1.378(6) .
C18 C19 1.378(6) .
C18 N2 1.435(5) .
C19 C20 1.380(6) .
C19 H19 0.9300 .
C20 C21 1.376(6) .
C20 H20 0.9300 .
C21 C22 1.398(6) .
C21 C24 1.489(6) .
C22 C23 1.379(6) .
C22 H22 0.9300 .
C23 H23 0.9300 .
C24 C25 1.383(6) .
C24 C29 1.394(6) .
C25 C26 1.377(6) .
C25 H25 0.9300 .
C26 C27 1.387(6) .
C26 H26 0.9300 .
C27 C28 1.375(6) .
C27 N3 1.428(5) .
C28 C29 1.378(6) .
C28 H28 0.9300 .
C29 H29 0.9300 .
C30 N4 1.321(5) .
C30 N3 1.340(6) .
C30 H30 0.9300 .
C31 C32 1.354(6) .
C31 N3 1.364(6) .
C31 H31 0.9300 .
C32 N4 1.371(6) .
C32 H32 0.9300 .
Co1 O3 1.966(3) .
Co1 O1 1.998(3) .
Co1 N4 2.019(4) 2_855
Co1 N1 2.038(4) .

loop_
_geom_hbond_atom_site_label_D
_geom_hbond_atom_site_label_H
_geom_hbond_atom_site_label_A
_geom_hbond_distance_DH
_geom_hbond_distance_HA
_geom_hbond_distance_DA
_geom_hbond_angle_DHA
_geom_hbond_site_symmetry_A
_geom_hbond_publ_flag
C30 H30 O2 0.93 2.56 3.049(6) 113.0 2_845 yes
C16 H16 O3 0.93 2.47 2.950(6) 112.3 . yes
C30 H30 O2 0.93 2.56 3.049(6) 113.0 2_845 yes
C16 H16 O3 0.93 2.47 2.950(6) 112.3 . yes
C16 H16 O3 0.93 2.47 2.950(6) 112.3 . yes
C30 H30 O2 0.93 2.56 3.049(6) 113.0 2_845 yes

loop_
_geom_torsion_atom_site_label_1
_geom_torsion_atom_site_label_2
_geom_torsion_atom_site_label_3
_geom_torsion_atom_site_label_4
_geom_torsion
_geom_torsion_site_symmetry_1
_geom_torsion_site_symmetry_2
_geom_torsion_site_symmetry_3
_geom_torsion_site_symmetry_4
O2 C1 C2 C3 175.6(5) . . . .
O1 C1 C2 C3 -3.9(7) . . . .
O2 C1 C2 C7 -4.9(7) . . . .
O1 C1 C2 C7 175.6(5) . . . .
C7 C2 C3 C4 1.8(7) . . . .
C1 C2 C3 C4 -178.8(5) . . . .
C2 C3 C4 C5 -1.0(8) . . . .
C3 C4 C5 C6 -0.6(8) . . . .
C3 C4 C5 Br1 180.0(4) . . . .
C4 C5 C6 C7 1.3(9) . . . .
Br1 C5 C6 C7 -179.2(4) . . . .
C3 C2 C7 C6 -1.0(8) . . . .
C1 C2 C7 C6 179.6(5) . . . .
C5 C6 C7 C2 -0.6(9) . . . .
O4 C8 C9 C14 17.8(7) . . . .
O3 C8 C9 C14 -161.7(4) . . . .
O4 C8 C9 C10 -164.9(5) . . . .
O3 C8 C9 C10 15.6(6) . . . .
C14 C9 C10 C11 -1.3(7) . . . .
C8 C9 C10 C11 -178.7(4) . . . .
C9 C10 C11 C12 2.2(7) . . . .
C10 C11 C12 C13 -1.3(7) . . . .
C10 C11 C12 Br2 178.8(4) . . . .
C11 C12 C13 C14 -0.4(7) . . . .
Br2 C12 C13 C14 179.5(4) . . . .
C12 C13 C14 C9 1.3(7) . . . .
C10 C9 C14 C13 -0.5(7) . . . .
C8 C9 C14 C13 176.9(4) . . . .
N1 C16 C17 N2 0.0(5) . . . .
C23 C18 C19 C20 2.6(7) . . . .
N2 C18 C19 C20 -172.5(4) . . . .
C18 C19 C20 C21 1.0(7) . . . .
C19 C20 C21 C22 -3.0(7) . . . .
C19 C20 C21 C24 178.3(4) . . . .
C20 C21 C22 C23 1.4(7) . . . .
C24 C21 C22 C23 -179.8(4) . . . .
C19 C18 C23 C22 -4.1(7) . . . .
N2 C18 C23 C22 171.1(4) . . . .
C21 C22 C23 C18 2.1(7) . . . .
C20 C21 C24 C25 40.5(7) . . . .
C22 C21 C24 C25 -138.1(5) . . . .
C20 C21 C24 C29 -139.3(5) . . . .
C22 C21 C24 C29 42.0(7) . . . .
C29 C24 C25 C26 -1.1(7) . . . .
C21 C24 C25 C26 179.1(4) . . . .
C24 C25 C26 C27 1.3(7) . . . .
C25 C26 C27 C28 0.0(7) . . . .
C25 C26 C27 N3 -179.3(4) . . . .
C26 C27 C28 C29 -1.3(7) . . . .
N3 C27 C28 C29 178.0(4) . . . .
C27 C28 C29 C24 1.4(7) . . . .
C25 C24 C29 C28 -0.3(7) . . . .
C21 C24 C29 C28 179.6(4) . . . .
N3 C31 C32 N4 -0.9(5) . . . .
N2 C15 N1 C16 0.2(5) . . . .
N2 C15 N1 Co1 178.5(3) . . . .
C17 C16 N1 C15 -0.1(5) . . . .
C17 C16 N1 Co1 -178.8(3) . . . .
N1 C15 N2 C17 -0.2(5) . . . .
N1 C15 N2 C18 175.5(4) . . . .
C16 C17 N2 C15 0.1(5) . . . .
C16 C17 N2 C18 -175.9(4) . . . .
C23 C18 N2 C15 154.9(5) . . . .
C19 C18 N2 C15 -30.0(7) . . . .
C23 C18 N2 C17 -30.0(6) . . . .
C19 C18 N2 C17 145.1(5) . . . .
N4 C30 N3 C31 0.0(5) . . . .
N4 C30 N3 C27 -178.9(4) . . . .
C32 C31 N3 C30 0.6(5) . . . .
C32 C31 N3 C27 179.4(4) . . . .
C28 C27 N3 C30 -39.3(7) . . . .
C26 C27 N3 C30 140.0(5) . . . .
C28 C27 N3 C31 142.1(5) . . . .
C26 C27 N3 C31 -38.6(7) . . . .
N3 C30 N4 C32 -0.5(5) . . . .
N3 C30 N4 Co1 -177.9(3) . . . 2_845
C31 C32 N4 C30 0.9(5) . . . .
C31 C32 N4 Co1 178.1(3) . . . 2_845
O2 C1 O1 Co1 2.4(5) . . . .
C2 C1 O1 Co1 -178.2(3) . . . .
O4 C8 O3 Co1 -16.7(7) . . . .
C9 C8 O3 Co1 162.8(3) . . . .
